data_1520921
loop_
_publ_author_name
'Cario, L.'
'Meerschaut, A.'
'Lafond, A.'
'Palvadeau, P.'
'Deudon, C.'

_publ_section_title
;
 Evidence of a mixed-valence state for europium in the misfit layer
 compound [(Eu S)1.5]1.15 Nb S2 by means of a superspace structural
 determination, Mossbauer spectroscopy, and magnetic measurements
;
_journal_name_full 'Journal of Solid State Chemistry'
_journal_page_first 58
_journal_page_last 67
_journal_volume 147
_journal_year 1999
_chemical_formula_sum 'Eu S'
_space_group_IT_number 42
_symmetry_space_group_name_Hall 'F -2 -2'
_symmetry_space_group_name_H-M 'F m 2 m'
_cell_angle_alpha 90
_cell_angle_beta 90
_cell_angle_gamma 90
_cell_formula_units_Z 12
_cell_length_a 5.762
_cell_length_b 5.7837
_cell_length_c 29.637
_cell_volume 987.673
_citation_journal_id_ASTM JSSCBI
_cod_data_source_file Cario_JSSCBI_1999_662.cif
_cod_data_source_block Eu1S1
_cod_original_cell_volume 987.6732
_cod_original_sg_symbol_Hall 'F 2 -2 (y,z,x)'
_cod_original_formula_sum 'Eu1 S1'
_cod_database_code 1520921

loop_
_symmetry_equiv_pos_as_xyz
x,y,z
-x,y,-z
x,y,-z
-x,y,z
x+1/2,y+1/2,z
-x+1/2,y+1/2,-z
x+1/2,y+1/2,-z
-x+1/2,y+1/2,z
x,y+1/2,z+1/2
-x,y+1/2,-z+1/2
x,y+1/2,-z+1/2
-x,y+1/2,z+1/2
x+1/2,y,z+1/2
-x+1/2,y,-z+1/2
x+1/2,y,-z+1/2
-x+1/2,y,z+1/2

loop_
_atom_site_label
_atom_site_type_symbol
_atom_site_fract_x
_atom_site_fract_y
_atom_site_fract_z
_atom_site_occupancy
_atom_site_U_iso_or_equiv
Eu1 Eu 0 0 0 1 0.0
Eu2 Eu 0 0.498 0.11209 1 0.0
S1 S 0 0.495 0 1 0.0
S2 S 0 -0.0009 0.09041 1 0.0
